data_4303730
loop_
_publ_author_name
'Tao Yang'
'Junliang Sun'
'Guobao Li'
'Yingxia Wang'
'Jeppe Christensen'
'Zhanbing He'
'Kirsten E. Christensen'
'Xiaodong Zou'
'Fuhui Liao'
'Jianhua Lin'

_publ_section_title
;
Fe5O5[B6O10(OH)3].nH2O: Wave-Layered Iron Borate and Frustrated
Antiferromagnetism
;
_journal_name_full 'Inorganic Chemistry'
_journal_page_first 11209
_journal_page_last 11214
_journal_paper_doi 10.1021/ic9016867
_journal_volume 48
_journal_year 2009
_chemical_formula_sum 'B6 Fe5 H3 O18'
_chemical_formula_weight 635.13
_space_group_IT_number 13
_symmetry_cell_setting monoclinic
_symmetry_space_group_name_Hall '-P 2yc'
_symmetry_space_group_name_H-M 'P 1 2/c 1'
_atom_sites_solution_hydrogens none
_atom_sites_solution_primary direct
_atom_sites_solution_secondary difmap
_audit_creation_method SHELXL-97
_cell_angle_alpha 90.00
_cell_angle_beta 103.620(5)
_cell_angle_gamma 90.00
_cell_formula_units_Z 2
_cell_length_a 3.8197(2)
_cell_length_b 11.8571(5)
_cell_length_c 16.2617(8)
_cell_measurement_reflns_used 9800
_cell_measurement_temperature 100(2)
_cell_measurement_theta_max 36.51
_cell_measurement_theta_min 3.67
_cell_volume 715.79(6)
_computing_structure_refinement 'SHELXL-97 (Sheldrick, 1997)'
_computing_structure_solution 'SHELXS-97 (Sheldrick, 1990)'
_diffrn_ambient_temperature 100(2)
_diffrn_measured_fraction_theta_full 0.980
_diffrn_measured_fraction_theta_max 0.980
_diffrn_measurement_device_type Xcalibur3
_diffrn_measurement_method 'full sphere scans'
_diffrn_radiation_monochromator graphite
_diffrn_radiation_source 'fine-focus sealed tube'
_diffrn_radiation_type MoK\a
_diffrn_radiation_wavelength 0.71069
_diffrn_reflns_av_R_equivalents 0.0238
_diffrn_reflns_av_sigmaI/netI 0.0127
_diffrn_reflns_limit_h_max 4
_diffrn_reflns_limit_h_min -4
_diffrn_reflns_limit_k_max 14
_diffrn_reflns_limit_k_min -14
_diffrn_reflns_limit_l_max 20
_diffrn_reflns_limit_l_min -20
_diffrn_reflns_number 9728
_diffrn_reflns_theta_full 26.37
_diffrn_reflns_theta_max 26.37
_diffrn_reflns_theta_min 5.16
_diffrn_standards_decay_% 0
_diffrn_standards_interval_count 0
_diffrn_standards_interval_time .
_diffrn_standards_number 0
_exptl_absorpt_coefficient_mu 5.051
_exptl_absorpt_correction_T_max 0.839
_exptl_absorpt_correction_T_min 0.594
_exptl_absorpt_correction_type analytical
_exptl_crystal_colour brown
_exptl_crystal_density_diffrn 2.946
_exptl_crystal_density_method 'not measured'
_exptl_crystal_description lamellar
_exptl_crystal_F_000 614
_exptl_crystal_size_max 0.19
_exptl_crystal_size_mid 0.08
_exptl_crystal_size_min 0.04
_refine_diff_density_max 1.540
_refine_diff_density_min -1.211
_refine_diff_density_rms 0.176
_refine_ls_extinction_coef none
_refine_ls_extinction_expression Fc^*^=kFc[1+0.001xFc^2^\l^3^/sin(2\q)]^-1/4^
_refine_ls_extinction_method SHELXL
_refine_ls_goodness_of_fit_ref 1.023
_refine_ls_hydrogen_treatment none
_refine_ls_matrix_type full
_refine_ls_number_parameters 134
_refine_ls_number_reflns 1448
_refine_ls_number_restraints 0
_refine_ls_restrained_S_all 1.023
_refine_ls_R_factor_all 0.0436
_refine_ls_R_factor_gt 0.0413
_refine_ls_shift/su_max 0.030
_refine_ls_shift/su_mean 0.000
_refine_ls_structure_factor_coef Fsqd
_refine_ls_weighting_details 'calc w=1/[\s^2^(Fo^2^)+(0.0617P)^2^+5.9721P] where P=(Fo^2^+2Fc^2^)/3'
_refine_ls_weighting_scheme calc
_refine_ls_wR_factor_gt 0.1071
_refine_ls_wR_factor_ref 0.1084
_reflns_number_gt 1342
_reflns_number_total 1448
_reflns_threshold_expression >2sigma(I)
_cod_data_source_file ic9016867_si_002_1.cif
_cod_data_source_block FeB-Averagestructure
_cod_original_sg_symbol_H-M 'P 2/c'
_cod_original_formula_sum 'H3 B6 Fe5 O18'
_cod_database_code 4303730

loop_
_symmetry_equiv_pos_as_xyz
'x, y, z'
'-x, y, -z+1/2'
'-x, -y, -z'
'x, -y, z-1/2'

loop_
_atom_site_label
_atom_site_type_symbol
_atom_site_fract_x
_atom_site_fract_y
_atom_site_fract_z
_atom_site_U_iso_or_equiv
_atom_site_adp_type
_atom_site_occupancy
_atom_site_symmetry_multiplicity
_atom_site_calc_flag
_atom_site_refinement_flags
_atom_site_disorder_assembly
_atom_site_disorder_group
Fe1 Fe 0.11809(16) 0.37445(5) 0.36806(4) 0.0085(2) Uani 1 1 d . . .
Fe2 Fe 0.30960(16) 0.44447(6) 0.55955(4) 0.0095(2) Uani 1 1 d . . .
Fe3 Fe 0.5000 0.49193(8) 0.7500 0.0078(2) Uani 1 2 d S . .
B1 B 0.124(3) 0.1182(6) 0.3740(5) 0.044(2) Uani 1 1 d . . .
B2 B 0.265(3) 0.2027(6) 0.5150(5) 0.057(3) Uani 1 1 d . . .
B3 B 0.425(3) 0.2473(7) 0.6725(4) 0.045(2) Uani 1 1 d . . .
O1 O 0.0000 0.5443(4) 0.7500 0.0090(9) Uani 1 2 d S . .
O2 O -0.1935(8) 0.4818(3) 0.55684(19) 0.0096(6) Uani 1 1 d . . .
O3 O 0.6089(8) 0.4143(3) 0.35896(19) 0.0095(6) Uani 1 1 d . . .
O4 O 0.4171(9) 0.3610(3) 0.6662(2) 0.0160(7) Uani 1 1 d . . .
O5 O 0.2370(9) 0.3085(3) 0.4877(2) 0.0162(7) Uani 1 1 d . . .
O6 O 0.0786(10) 0.2157(3) 0.3287(2) 0.0181(7) Uani 1 1 d . . .
O9 O 0.5000 0.1951(5) 0.7500 0.048(2) Uani 1 2 d S . .
O8 O 0.210(2) 0.1146(4) 0.4605(3) 0.080(3) Uani 1 1 d . . .
O10 O 0.351(4) 0.1802(5) 0.6021(4) 0.167(6) Uani 1 1 d . . .
O7 O 0.085(3) 0.0183(5) 0.3345(4) 0.119(4) Uani 1 1 d . . .

loop_
_atom_site_aniso_label
_atom_site_aniso_U_11
_atom_site_aniso_U_22
_atom_site_aniso_U_33
_atom_site_aniso_U_23
_atom_site_aniso_U_13
_atom_site_aniso_U_12
Fe1 0.0066(3) 0.0119(4) 0.0077(4) 0.0000(2) 0.0027(2) 0.0000(2)
Fe2 0.0062(3) 0.0157(4) 0.0071(4) -0.0009(2) 0.0025(2) -0.0003(2)
Fe3 0.0065(4) 0.0109(5) 0.0066(4) 0.000 0.0025(3) 0.000
B1 0.088(7) 0.022(4) 0.017(3) -0.001(3) 0.005(4) -0.001(4)
B2 0.132(9) 0.014(3) 0.018(3) 0.000(3) 0.008(4) -0.003(4)
B3 0.092(7) 0.025(4) 0.015(3) 0.002(3) 0.007(4) 0.002(4)
O1 0.009(2) 0.011(2) 0.007(2) 0.000 0.0019(16) 0.000
O2 0.0074(14) 0.0134(16) 0.0085(15) -0.0015(12) 0.0028(11) -0.0004(12)
O3 0.0065(14) 0.0137(16) 0.0090(14) 0.0008(12) 0.0035(11) 0.0002(12)
O4 0.0255(19) 0.0121(16) 0.0102(16) -0.0009(13) 0.0038(14) -0.0006(14)
O5 0.0241(18) 0.0141(16) 0.0104(15) 0.0004(13) 0.0042(13) -0.0004(14)
O6 0.0276(19) 0.0109(17) 0.0151(17) -0.0025(13) 0.0036(14) -0.0004(14)
O9 0.111(6) 0.010(3) 0.020(3) 0.000 0.008(3) 0.000
O8 0.194(8) 0.016(2) 0.023(3) 0.002(2) 0.010(4) 0.001(3)
O10 0.445(19) 0.016(3) 0.021(3) 0.002(2) 0.017(6) -0.002(6)
O7 0.291(13) 0.017(3) 0.035(3) -0.003(2) 0.011(5) -0.001(5)

loop_
_atom_type_symbol
_atom_type_description
_atom_type_scat_dispersion_real
_atom_type_scat_dispersion_imag
_atom_type_scat_source
H H 0.0000 0.0000 'International Tables Vol C Tables 4.2.6.8 and 6.1.1.4'
Fe Fe 0.3463 0.8444 'International Tables Vol C Tables 4.2.6.8 and 6.1.1.4'
B B 0.0013 0.0007 'International Tables Vol C Tables 4.2.6.8 and 6.1.1.4'
O O 0.0106 0.0060 'International Tables Vol C Tables 4.2.6.8 and 6.1.1.4'

loop_
_geom_angle_atom_site_label_1
_geom_angle_atom_site_label_2
_geom_angle_atom_site_label_3
_geom_angle
_geom_angle_site_symmetry_1
_geom_angle_site_symmetry_3
_geom_angle_publ_flag
O3 Fe1 O3 151.02(18) . 1_455 ?
O3 Fe1 O6 101.79(14) . . ?
O3 Fe1 O6 101.79(14) 1_455 . ?
O3 Fe1 O5 99.24(14) . . ?
O3 Fe1 O5 99.04(14) 1_455 . ?
O6 Fe1 O5 85.82(14) . . ?
O3 Fe1 O2 81.09(13) . 3_566 ?
O3 Fe1 O2 81.12(13) 1_455 3_566 ?
O6 Fe1 O2 163.43(14) . 3_566 ?
O5 Fe1 O2 77.62(13) . 3_566 ?
O3 Fe1 O1 79.92(9) . 3_566 ?
O3 Fe1 O1 79.97(9) 1_455 3_566 ?
O6 Fe1 O1 99.02(15) . 3_566 ?
O5 Fe1 O1 175.16(15) . 3_566 ?
O2 Fe1 O1 97.54(14) 3_566 3_566 ?
O4 Fe2 O2 97.59(14) . 1_655 ?
O4 Fe2 O2 97.71(14) . . ?
O2 Fe2 O2 153.80(19) 1_655 . ?
O4 Fe2 O5 94.74(14) . . ?
O2 Fe2 O5 99.96(14) 1_655 . ?
O2 Fe2 O5 99.83(14) . . ?
O4 Fe2 O2 174.99(14) . 3_566 ?
O2 Fe2 O2 83.24(13) 1_655 3_566 ?
O2 Fe2 O2 83.37(13) . 3_566 ?
O5 Fe2 O2 80.26(14) . 3_566 ?
O4 Fe2 O3 82.87(13) . 3_666 ?
O2 Fe2 O3 80.49(12) 1_655 3_666 ?
O2 Fe2 O3 80.46(12) . 3_666 ?
O5 Fe2 O3 177.61(13) . 3_666 ?
O2 Fe2 O3 102.13(13) 3_566 3_666 ?
O1 Fe3 O1 144.0(2) 1_655 . ?
O1 Fe3 O4 103.49(13) 1_655 . ?
O1 Fe3 O4 103.73(14) . . ?
O1 Fe3 O4 103.73(13) 1_655 2_656 ?
O1 Fe3 O4 103.49(14) . 2_656 ?
O4 Fe3 O4 80.94(19) . 2_656 ?
O1 Fe3 O3 80.37(10) 1_655 4_566 ?
O1 Fe3 O3 80.31(10) . 4_566 ?
O4 Fe3 O3 163.33(13) . 4_566 ?
O4 Fe3 O3 82.39(13) 2_656 4_566 ?
O1 Fe3 O3 80.31(10) 1_655 3_666 ?
O1 Fe3 O3 80.37(10) . 3_666 ?
O4 Fe3 O3 82.39(13) . 3_666 ?
O4 Fe3 O3 163.33(14) 2_656 3_666 ?
O3 Fe3 O3 114.28(18) 4_566 3_666 ?
O7 B1 O6 120.4(6) . . ?
O7 B1 O8 116.0(6) . . ?
O6 B1 O8 123.6(6) . . ?
O5 B2 O8 121.5(6) . . ?
O5 B2 O10 120.0(6) . . ?
O8 B2 O10 118.5(6) . . ?
O4 B3 O10 121.3(6) . . ?
O4 B3 O9 121.0(6) . . ?
O10 B3 O9 117.6(7) . . ?
Fe3 O1 Fe3 144.0(2) 1_455 . ?
Fe3 O1 Fe1 98.13(3) 1_455 4_566 ?
Fe3 O1 Fe1 98.18(3) . 4_566 ?
Fe3 O1 Fe1 98.18(3) 1_455 3_566 ?
Fe3 O1 Fe1 98.13(3) . 3_566 ?
Fe1 O1 Fe1 125.4(2) 4_566 3_566 ?
Fe2 O2 Fe2 153.80(19) 1_455 . ?
Fe2 O2 Fe2 96.76(13) 1_455 3_566 ?
Fe2 O2 Fe2 96.63(13) . 3_566 ?
Fe2 O2 Fe1 99.96(13) 1_455 3_566 ?
Fe2 O2 Fe1 99.92(13) . 3_566 ?
Fe2 O2 Fe1 99.42(14) 3_566 3_566 ?
Fe1 O3 Fe1 151.02(18) . 1_655 ?
Fe1 O3 Fe3 101.05(13) . 3_666 ?
Fe1 O3 Fe3 100.99(13) 1_655 3_666 ?
Fe1 O3 Fe2 98.33(13) . 3_666 ?
Fe1 O3 Fe2 98.37(13) 1_655 3_666 ?
Fe3 O3 Fe2 94.70(13) 3_666 3_666 ?
B3 O4 Fe2 124.7(4) . . ?
B3 O4 Fe3 135.3(4) . . ?
Fe2 O4 Fe3 100.04(15) . . ?
B2 O5 Fe2 125.8(4) . . ?
B2 O5 Fe1 131.5(4) . . ?
Fe2 O5 Fe1 102.71(16) . . ?
B1 O6 Fe1 129.9(4) . . ?
B3 O9 B3 126.4(8) 2_656 . ?
B2 O8 B1 127.7(6) . . ?
B3 O10 B2 133.5(6) . . ?

loop_
_geom_bond_atom_site_label_1
_geom_bond_atom_site_label_2
_geom_bond_distance
_geom_bond_site_symmetry_2
_geom_bond_publ_flag
Fe1 O3 1.972(3) . ?
Fe1 O3 1.973(3) 1_455 ?
Fe1 O6 1.983(3) . ?
Fe1 O5 2.046(3) . ?
Fe1 O2 2.077(3) 3_566 ?
Fe1 O1 2.100(2) 3_566 ?
Fe2 O4 1.955(3) . ?
Fe2 O2 1.959(3) 1_655 ?
Fe2 O2 1.962(3) . ?
Fe2 O5 1.972(3) . ?
Fe2 O2 2.037(3) 3_566 ?
Fe2 O3 2.113(3) 3_666 ?
Fe3 O1 2.0083(14) 1_655 ?
Fe3 O1 2.0083(14) . ?
Fe3 O4 2.041(3) . ?
Fe3 O4 2.041(3) 2_656 ?
Fe3 O3 2.050(3) 4_566 ?
Fe3 O3 2.050(3) 3_666 ?
B1 O7 1.339(9) . ?
B1 O6 1.359(8) . ?
B1 O8 1.368(9) . ?
B2 O5 1.327(8) . ?
B2 O8 1.354(9) . ?
B2 O10 1.402(10) . ?
B3 O4 1.352(9) . ?
B3 O10 1.368(9) . ?
B3 O9 1.372(8) . ?
O1 Fe3 2.0083(14) 1_455 ?
O1 Fe1 2.100(2) 4_566 ?
O1 Fe1 2.100(2) 3_566 ?
O2 Fe2 1.959(3) 1_455 ?
O2 Fe2 2.037(3) 3_566 ?
O2 Fe1 2.077(3) 3_566 ?
O3 Fe1 1.973(3) 1_655 ?
O3 Fe3 2.050(3) 3_666 ?
O3 Fe2 2.113(3) 3_666 ?
O9 B3 1.372(8) 2_656 ?
